data_7128388
loop_
_publ_author_name
'Zhou, Jiazheng'
'Chu, Yu'
'Li, Junjie'
'Pan, Shilie'

_publ_section_title
;
 Ba<sub>2</sub>BS<sub>3</sub>Cl and
 Ba<sub>5</sub>B<sub>2</sub>S<sub>8</sub>Cl<sub>2</sub>: first
 alkaline-earth metal thioborate halides with [BS<sub>3</sub>] units.
;
_journal_issue 52
_journal_name_full 'Chemical communications (Cambridge, England)'
_journal_page_first 6440
_journal_page_last 6443
_journal_paper_doi 10.1039/d1cc01510a
_journal_volume 57
_journal_year 2021
_chemical_formula_moiety '0.25(Ba20 B8 S32 Cl8 )'
_chemical_formula_sum 'B2 Ba5 Cl2 S8'
_chemical_formula_weight 1035.70
_space_group_crystal_system monoclinic
_space_group_IT_number 15
_space_group_name_Hall '-C 2yc'
_space_group_name_H-M_alt 'C 1 2/c 1'
_atom_sites_solution_hydrogens none
_audit_creation_date 2021-03-05
_audit_creation_method
;
Olex2 1.2
(compiled 2018.05.29 svn.r3508 for OlexSys, GUI svn.r5506)
;
_audit_update_record
;
2021-03-10 deposited with the CCDC.	2021-05-24 downloaded from the CCDC.
;
_cell_angle_alpha 90
_cell_angle_beta 94.033(6)
_cell_angle_gamma 90
_cell_formula_units_Z 4
_cell_length_a 23.318(11)
_cell_length_b 8.609(4)
_cell_length_c 8.942(4)
_cell_measurement_reflns_used 1960
_cell_measurement_temperature 296(2)
_cell_measurement_theta_max 27.44
_cell_measurement_theta_min 2.52
_cell_volume 1790.6(14)
_computing_cell_refinement 'SAINT V8.38A (?, 2016)'
_computing_data_reduction 'SAINT V8.38A (?, 2016)'
_computing_molecular_graphics 'Olex2 (Dolomanov et al., 2009)'
_computing_publication_material 'Olex2 (Dolomanov et al., 2009)'
_computing_structure_refinement 'ShelXL (Sheldrick, 2015)'
_computing_structure_solution 'ShelXT (Sheldrick, 2015)'
_diffrn_ambient_temperature 296.15
_diffrn_measured_fraction_theta_full 0.995
_diffrn_measured_fraction_theta_max 0.989
_diffrn_measurement_device_type 'Bruker APEX-II CCD'
_diffrn_measurement_method '\f and \w scans'
_diffrn_radiation_type MoK\a
_diffrn_radiation_wavelength 0.71073
_diffrn_reflns_av_R_equivalents 0.0345
_diffrn_reflns_av_unetI/netI 0.0426
_diffrn_reflns_Laue_measured_fraction_full 0.995
_diffrn_reflns_Laue_measured_fraction_max 0.989
_diffrn_reflns_limit_h_max 27
_diffrn_reflns_limit_h_min -30
_diffrn_reflns_limit_k_max 11
_diffrn_reflns_limit_k_min -8
_diffrn_reflns_limit_l_max 11
_diffrn_reflns_limit_l_min -11
_diffrn_reflns_number 5453
_diffrn_reflns_point_group_measured_fraction_full 0.995
_diffrn_reflns_point_group_measured_fraction_max 0.989
_diffrn_reflns_theta_full 25.242
_diffrn_reflns_theta_max 27.522
_diffrn_reflns_theta_min 2.523
_exptl_absorpt_coefficient_mu 12.035
_exptl_absorpt_correction_T_max 0.7456
_exptl_absorpt_correction_T_min 0.5243
_exptl_absorpt_correction_type multi-scan
_exptl_absorpt_process_details
'SADABS-2016/2 (Bruker,2016/2) was used for absorption correction. wR2(int) was 0.0930 before and 0.0435 after correction. The Ratio of minimum to maximum transmission is 0.7032. The \l/2 correction factor is Not present.'
_exptl_crystal_colour 'clear light green'
_exptl_crystal_colour_lustre clear
_exptl_crystal_colour_modifier light
_exptl_crystal_colour_primary green
_exptl_crystal_density_diffrn 3.842
_exptl_crystal_description block
_exptl_crystal_F_000 1808
_exptl_crystal_recrystallization_method 'From the Melt'
_exptl_crystal_size_max 0.153
_exptl_crystal_size_mid 0.105
_exptl_crystal_size_min 0.09
_refine_diff_density_max 1.030
_refine_diff_density_min -1.329
_refine_diff_density_rms 0.267
_refine_ls_extinction_method none
_refine_ls_goodness_of_fit_ref 1.027
_refine_ls_hydrogen_treatment none
_refine_ls_matrix_type full
_refine_ls_number_parameters 78
_refine_ls_number_reflns 2046
_refine_ls_number_restraints 0
_refine_ls_restrained_S_all 1.027
_refine_ls_R_factor_all 0.0330
_refine_ls_R_factor_gt 0.0277
_refine_ls_shift/su_max 0.001
_refine_ls_shift/su_mean 0.000
_refine_ls_structure_factor_coef Fsqd
_refine_ls_weighting_details 'w=1/[\s^2^(Fo^2^)+(0.0242P)^2^] where P=(Fo^2^+2Fc^2^)/3'
_refine_ls_weighting_scheme calc
_refine_ls_wR_factor_gt 0.0588
_refine_ls_wR_factor_ref 0.0609
_reflns_Friedel_coverage 0.000
_reflns_number_gt 1794
_reflns_number_total 2046
_reflns_threshold_expression 'I > 2\s(I)'
_cod_data_source_file d1cc01510a2.cif
_cod_data_source_block babscl
_cod_depositor_comments 'Adding full bibliography for 7128388--7128389.cif.'
_cod_original_cell_volume 1790.6(15)
_cod_original_formula_sum 'Ba5 B2 S8 Cl2'
_cod_database_code 7128388
_shelx_shelxl_version_number 2018/3
_shelx_space_group_comment
;
The symmetry employed for this shelxl refinement is uniquely defined
by the following loop, which should always be used as a source of
symmetry information in preference to the above space-group names.
They are only intended as comments.
;
_olex2_refinement_description
;
1. Others
 Fixed U12: Ba1(0)
 Fixed U23: Ba1(0)
 Fixed X: Ba1(0.5)
 Fixed Z: Ba1(0.75)
;
_olex2_submission_special_instructions 'No special instructions were received'

loop_
_space_group_symop_operation_xyz
'x, y, z'
'-x, y, -z+1/2'
'x+1/2, y+1/2, z'
'-x+1/2, y+1/2, -z+1/2'
'-x, -y, -z'
'x, -y, z-1/2'
'-x+1/2, -y+1/2, -z'
'x+1/2, -y+1/2, z-1/2'

loop_
_atom_site_label
_atom_site_type_symbol
_atom_site_fract_x
_atom_site_fract_y
_atom_site_fract_z
_atom_site_U_iso_or_equiv
_atom_site_adp_type
_atom_site_occupancy
_atom_site_site_symmetry_order
_atom_site_calc_flag
_atom_site_refinement_flags_posn
_atom_site_refinement_flags_adp
_atom_site_refinement_flags_occupancy
_atom_site_disorder_assembly
_atom_site_disorder_group
Ba3 Ba 0.29893(2) 0.59642(4) 0.73421(4) 0.01442(10) Uani 1 1 d . . . . .
Ba1 Ba 0.500000 0.56405(5) 0.750000 0.01565(12) Uani 1 2 d S T P . .
Ba2 Ba 0.40189(2) 1.11164(4) 0.60198(3) 0.01590(10) Uani 1 1 d . . . . .
Cl1 Cl 0.40761(6) 0.81905(16) 0.77496(14) 0.0183(3) Uani 1 1 d . . . . .
S1 S 0.46307(6) 0.77279(18) 0.41838(15) 0.0189(3) Uani 1 1 d . . . . .
S2 S 0.22887(6) 0.35424(16) 0.52420(15) 0.0149(3) Uani 1 1 d . . . . .
S3 S 0.39496(6) 0.47851(16) 0.51762(15) 0.0160(3) Uani 1 1 d . . . . .
S4 S 0.32690(6) 0.76929(18) 0.38969(17) 0.0223(3) Uani 1 1 d . . . . .
B1 B 0.3950(3) 0.6787(7) 0.4433(6) 0.0123(12) Uani 1 1 d . . . . .

loop_
_atom_site_aniso_label
_atom_site_aniso_U_11
_atom_site_aniso_U_22
_atom_site_aniso_U_33
_atom_site_aniso_U_23
_atom_site_aniso_U_13
_atom_site_aniso_U_12
Ba3 0.01278(18) 0.01629(19) 0.01413(17) -0.00362(12) 0.00057(12) 0.00061(13)
Ba1 0.0129(2) 0.0151(3) 0.0185(2) 0.000 -0.00257(18) 0.000
Ba2 0.01762(19) 0.0167(2) 0.01327(17) 0.00464(12) -0.00003(13) 0.00009(14)
Cl1 0.0276(8) 0.0140(7) 0.0134(6) 0.0001(5) 0.0030(5) 0.0006(6)
S1 0.0118(7) 0.0256(8) 0.0193(7) 0.0027(6) 0.0021(5) -0.0029(6)
S2 0.0142(7) 0.0149(7) 0.0153(7) -0.0010(5) 0.0001(5) -0.0020(5)
S3 0.0169(7) 0.0118(7) 0.0189(7) -0.0017(5) -0.0030(5) 0.0009(6)
S4 0.0135(7) 0.0260(9) 0.0270(8) 0.0086(6) -0.0004(6) 0.0073(6)
B1 0.013(3) 0.017(3) 0.006(3) 0.000(2) -0.001(2) 0.001(2)

loop_
_atom_type_symbol
_atom_type_description
_atom_type_scat_dispersion_real
_atom_type_scat_dispersion_imag
_atom_type_scat_source
B B 0.0013 0.0007 'International Tables Vol C Tables 4.2.6.8 and 6.1.1.4'
Ba Ba -0.3244 2.2819 'International Tables Vol C Tables 4.2.6.8 and 6.1.1.4'
Cl Cl 0.1484 0.1585 'International Tables Vol C Tables 4.2.6.8 and 6.1.1.4'
S S 0.1246 0.1234 'International Tables Vol C Tables 4.2.6.8 and 6.1.1.4'

loop_
_geom_angle_atom_site_label_1
_geom_angle_atom_site_label_2
_geom_angle_atom_site_label_3
_geom_angle
_geom_angle_site_symmetry_1
_geom_angle_site_symmetry_3
_geom_angle_publ_flag
Ba1 Ba3 Ba3 90.976(8) . 6_566 ?
Ba2 Ba3 Ba3 63.95(3) 6_576 6_566 ?
Ba2 Ba3 Ba1 63.072(18) 6_576 . ?
Cl1 Ba3 Ba3 98.92(3) . 6_566 ?
Cl1 Ba3 Ba1 40.95(3) . . ?
Cl1 Ba3 Ba2 39.46(3) . 6_576 ?
Cl1 Ba3 S2 72.64(4) . 4_556 ?
Cl1 Ba3 S2 106.05(4) . 6_566 ?
Cl1 Ba3 S2 146.68(4) . . ?
Cl1 Ba3 S3 62.66(4) . 6_566 ?
Cl1 Ba3 S3 71.15(4) . . ?
Cl1 Ba3 S4 69.53(4) . . ?
Cl1 Ba3 S4 111.95(4) . 6_566 ?
Cl1 Ba3 S4 120.95(5) . 7_566 ?
S2 Ba3 Ba3 106.95(4) . 6_566 ?
S2 Ba3 Ba3 66.09(4) 4_556 6_566 ?
S2 Ba3 Ba3 41.44(3) 6_566 6_566 ?
S2 Ba3 Ba1 116.74(3) . . ?
S2 Ba3 Ba1 105.72(3) 4_556 . ?
S2 Ba3 Ba1 123.49(3) 6_566 . ?
S2 Ba3 Ba2 42.97(3) 4_556 6_576 ?
S2 Ba3 Ba2 67.85(4) 6_566 6_576 ?
S2 Ba3 Ba2 170.62(3) . 6_576 ?
S2 Ba3 S2 137.27(3) . 4_556 ?
S2 Ba3 S2 38.54(5) 6_566 4_556 ?
S2 Ba3 S2 107.23(5) . 6_566 ?
S2 Ba3 S3 77.80(5) . . ?
S2 Ba3 S3 161.28(4) 6_566 . ?
S2 Ba3 S3 77.13(4) 4_556 6_566 ?
S2 Ba3 S3 143.79(4) 4_556 . ?
S2 Ba3 S3 127.84(4) . 6_566 ?
S2 Ba3 S3 76.24(5) 6_566 6_566 ?
S2 Ba3 S4 73.57(5) . 6_566 ?
S2 Ba3 S4 113.52(5) 4_556 6_566 ?
S2 Ba3 S4 83.08(5) . . ?
S2 Ba3 S4 74.33(5) 6_566 7_566 ?
S2 Ba3 S4 142.34(4) 6_566 . ?
S2 Ba3 S4 76.34(4) 4_556 7_566 ?
S2 Ba3 S4 67.71(5) . 7_566 ?
S2 Ba3 S4 110.89(5) 4_556 . ?
S2 Ba3 S4 83.58(4) 6_566 6_566 ?
S3 Ba3 Ba3 42.47(3) 6_566 6_566 ?
S3 Ba3 Ba3 119.94(3) . 6_566 ?
S3 Ba3 Ba1 49.24(3) 6_566 . ?
S3 Ba3 Ba1 42.65(3) . . ?
S3 Ba3 Ba2 44.11(3) 6_566 6_576 ?
S3 Ba3 Ba2 104.37(4) . 6_576 ?
S3 Ba3 S3 86.44(5) . 6_566 ?
S3 Ba3 S4 126.32(4) 6_566 . ?
S3 Ba3 S4 55.18(4) . . ?
S3 Ba3 S4 80.61(4) . 6_566 ?
S3 Ba3 S4 54.80(3) 6_566 6_566 ?
S3 Ba3 S4 123.47(5) . 7_566 ?
S4 Ba3 Ba3 168.22(3) . 6_566 ?
S4 Ba3 Ba3 47.46(2) 6_566 6_566 ?
S4 Ba3 Ba3 112.40(3) 7_566 6_566 ?
S4 Ba3 Ba1 77.03(3) 6_566 . ?
S4 Ba3 Ba1 78.77(3) . . ?
S4 Ba3 Ba1 154.38(3) 7_566 . ?
S4 Ba3 Ba2 116.91(4) 7_566 6_576 ?
S4 Ba3 Ba2 97.64(4) 6_566 6_576 ?
S4 Ba3 Ba2 105.72(4) . 6_576 ?
S4 Ba3 S3 150.01(4) 7_566 6_566 ?
S4 Ba3 S4 133.59(4) 6_566 . ?
S4 Ba3 S4 126.32(3) 7_566 6_566 ?
S4 Ba3 S4 76.79(4) 7_566 . ?
Ba1 Ba1 Ba1 152.29(3) 5_666 5_667 ?
Cl1 Ba1 Ba1 106.70(3) 2_656 5_667 ?
Cl1 Ba1 Ba1 93.00(3) 2_656 5_666 ?
Cl1 Ba1 Ba1 93.00(3) . 5_667 ?
Cl1 Ba1 Ba1 106.70(3) . 5_666 ?
Cl1 Ba1 Cl1 89.64(7) . 2_656 ?
Cl1 Ba1 S1 111.91(4) 2_656 5_666 ?
Cl1 Ba1 S1 64.44(4) . . ?
Cl1 Ba1 S1 73.00(4) 2_656 . ?
Cl1 Ba1 S1 146.59(4) 2_656 6_566 ?
Cl1 Ba1 S1 146.59(4) . 5_666 ?
Cl1 Ba1 S1 73.00(4) . 2_656 ?
Cl1 Ba1 S1 64.44(4) 2_656 2_656 ?
Cl1 Ba1 S1 111.91(4) . 6_566 ?
Cl1 Ba1 S3 129.54(4) 2_656 6_566 ?
Cl1 Ba1 S3 72.77(4) . . ?
Cl1 Ba1 S3 60.62(4) . 6_566 ?
Cl1 Ba1 S3 128.63(4) . 2_656 ?
Cl1 Ba1 S3 129.54(4) . 5_666 ?
Cl1 Ba1 S3 128.63(4) 2_656 . ?
Cl1 Ba1 S3 60.62(4) 2_656 5_666 ?
Cl1 Ba1 S3 72.77(4) 2_656 2_656 ?
S1 Ba1 Ba1 104.04(4) 6_566 5_666 ?
S1 Ba1 Ba1 157.36(3) 2_656 5_666 ?
S1 Ba1 Ba1 47.27(4) 2_656 5_667 ?
S1 Ba1 Ba1 49.43(3) 6_566 5_667 ?
S1 Ba1 Ba1 47.27(4) . 5_666 ?
S1 Ba1 Ba1 157.36(3) . 5_667 ?
S1 Ba1 Ba1 104.04(4) 5_666 5_667 ?
S1 Ba1 Ba1 49.43(3) 5_666 5_666 ?
S1 Ba1 S1 138.78(4) 5_666 2_656 ?
S1 Ba1 S1 96.70(5) 6_566 2_656 ?
S1 Ba1 S1 96.70(5) 5_666 . ?
S1 Ba1 S1 138.78(4) 6_566 . ?
S1 Ba1 S1 118.64(6) 2_656 . ?
S1 Ba1 S1 63.26(6) 5_666 6_566 ?
S1 Ba1 S3 53.71(3) 6_566 6_566 ?
S1 Ba1 S3 68.02(4) 2_656 6_566 ?
S1 Ba1 S3 118.63(4) 2_656 5_666 ?
S1 Ba1 S3 118.63(4) . 6_566 ?
S1 Ba1 S3 114.62(4) 5_666 6_566 ?
S1 Ba1 S3 53.71(3) 5_666 5_666 ?
S1 Ba1 S3 68.02(4) . 5_666 ?
S1 Ba1 S3 114.62(4) 6_566 5_666 ?
S3 Ba1 Ba1 50.48(3) . 5_666 ?
S3 Ba1 Ba1 121.71(3) . 5_667 ?
S3 Ba1 Ba1 43.62(3) 6_566 5_667 ?
S3 Ba1 Ba1 132.43(3) 5_666 5_667 ?
S3 Ba1 Ba1 121.71(3) 2_656 5_666 ?
S3 Ba1 Ba1 50.48(3) 2_656 5_667 ?
S3 Ba1 Ba1 132.43(3) 6_566 5_666 ?
S3 Ba1 Ba1 43.62(3) 5_666 5_666 ?
S3 Ba1 S1 55.76(4) . . ?
S3 Ba1 S1 83.39(4) . 6_566 ?
S3 Ba1 S1 73.83(4) . 5_666 ?
S3 Ba1 S1 73.83(4) 2_656 6_566 ?
S3 Ba1 S1 142.99(4) 2_656 . ?
S3 Ba1 S1 55.77(4) 2_656 2_656 ?
S3 Ba1 S1 83.39(4) 2_656 5_666 ?
S3 Ba1 S1 142.99(4) . 2_656 ?
S3 Ba1 S3 94.10(5) . 5_666 ?
S3 Ba1 S3 83.16(5) . 6_566 ?
S3 Ba1 S3 94.10(5) 2_656 6_566 ?
S3 Ba1 S3 168.19(5) 6_566 5_666 ?
S3 Ba1 S3 153.26(5) . 2_656 ?
S3 Ba1 S3 83.16(5) 2_656 5_666 ?
Ba1 Ba2 Ba3 88.17(3) 1_565 6_575 ?
Cl1 Ba2 Ba3 42.37(3) 6_575 6_575 ?
Cl1 Ba2 Ba3 146.11(3) . 6_575 ?
Cl1 Ba2 Ba1 124.10(4) . 1_565 ?
Cl1 Ba2 Ba1 93.21(3) 6_575 1_565 ?
Cl1 Ba2 Cl1 132.63(3) . 6_575 ?
Cl1 Ba2 S1 138.17(4) 6_575 6_576 ?
Cl1 Ba2 S1 77.25(4) 6_575 5_676 ?
Cl1 Ba2 S1 63.48(5) . . ?
Cl1 Ba2 S1 71.19(4) 6_575 . ?
Cl1 Ba2 S1 106.04(4) . 5_676 ?
Cl1 Ba2 S1 78.66(5) . 6_576 ?
Cl1 Ba2 S2 75.13(4) 6_575 7_566 ?
Cl1 Ba2 S2 105.70(4) . 7_566 ?
Cl1 Ba2 S3 161.86(4) . 1_565 ?
Cl1 Ba2 S3 65.46(4) 6_575 1_565 ?
Cl1 Ba2 S4 82.32(5) . 6_576 ?
Cl1 Ba2 S4 138.19(4) 6_575 6_576 ?
S1 Ba2 Ba3 128.61(4) 6_576 6_575 ?
S1 Ba2 Ba3 107.97(4) . 6_575 ?
S1 Ba2 Ba3 104.06(4) 5_676 6_575 ?
S1 Ba2 Ba1 126.19(4) . 1_565 ?
S1 Ba2 Ba1 46.93(3) 6_576 1_565 ?
S1 Ba2 Ba1 46.89(3) 5_676 1_565 ?
S1 Ba2 S1 118.20(5) 6_576 . ?
S1 Ba2 S1 79.30(5) 5_676 . ?
S1 Ba2 S1 66.05(4) 6_576 5_676 ?
S1 Ba2 S3 85.17(4) 6_576 1_565 ?
S1 Ba2 S4 57.28(5) 6_576 6_576 ?
S1 Ba2 S4 119.72(4) 5_676 6_576 ?
S2 Ba2 Ba3 43.08(3) 7_566 6_575 ?
S2 Ba2 Ba1 117.48(3) 7_566 1_565 ?
S2 Ba2 S1 107.81(4) 7_566 . ?
S2 Ba2 S1 147.13(4) 7_566 5_676 ?
S2 Ba2 S1 129.27(4) 7_566 6_576 ?
S2 Ba2 S3 78.32(4) 7_566 1_565 ?
S2 Ba2 S4 73.00(5) 7_566 6_576 ?
S3 Ba2 Ba3 45.42(3) 1_565 6_575 ?
S3 Ba2 Ba1 43.03(3) 1_565 1_565 ?
S3 Ba2 S1 132.91(4) 1_565 . ?
S3 Ba2 S1 74.20(4) 1_565 5_676 ?
S3 Ba2 S4 82.04(4) 1_565 6_576 ?
S4 Ba2 Ba3 96.04(4) 6_576 6_575 ?
S4 Ba2 Ba1 78.45(3) 6_576 1_565 ?
S4 Ba2 S1 144.99(4) 6_576 . ?
Ba1 Cl1 Ba3 96.75(5) . . ?
Ba2 Cl1 Ba3 116.61(5) . . ?
Ba2 Cl1 Ba3 98.17(4) 6_576 . ?
Ba2 Cl1 Ba1 124.97(5) . . ?
Ba2 Cl1 Ba1 106.90(4) 6_576 . ?
Ba2 Cl1 Ba2 109.74(5) . 6_576 ?
Ba1 S1 Ba1 83.30(5) 5_666 . ?
Ba1 S1 Ba2 96.21(5) . . ?
Ba1 S1 Ba2 171.55(5) 5_666 . ?
Ba2 S1 Ba1 87.74(4) 5_676 5_666 ?
Ba2 S1 Ba1 89.14(4) 6_575 5_666 ?
Ba2 S1 Ba1 163.75(5) 6_575 . ?
Ba2 S1 Ba1 91.28(4) 5_676 . ?
Ba2 S1 Ba2 89.16(4) 6_575 . ?
Ba2 S1 Ba2 102.80(4) 6_575 5_676 ?
Ba2 S1 Ba2 100.70(5) 5_676 . ?
B1 S1 Ba1 80.37(19) . . ?
B1 S1 Ba1 85.7(2) . 5_666 ?
B1 S1 Ba2 85.9(2) . . ?
B1 S1 Ba2 169.9(2) . 5_676 ?
B1 S1 Ba2 84.75(19) . 6_575 ?
Ba3 S2 Ba3 100.16(5) . 4_546 ?
Ba3 S2 Ba3 96.98(5) . 6_565 ?
Ba3 S2 Ba3 141.46(5) 6_565 4_546 ?
Ba3 S2 Ba2 125.96(5) . 7_566 ?
Ba3 S2 Ba2 103.40(5) 6_565 7_566 ?
Ba2 S2 Ba3 93.95(4) 7_566 4_546 ?
S2 S2 Ba3 70.89(7) 7_556 6_565 ?
S2 S2 Ba3 116.84(9) 7_556 . ?
S2 S2 Ba3 70.56(7) 7_556 4_546 ?
S2 S2 Ba2 117.07(9) 7_556 7_566 ?
Ba3 S3 Ba3 93.44(5) . 6_565 ?
Ba3 S3 Ba1 85.76(5) 6_565 5_666 ?
Ba3 S3 Ba1 167.17(5) . 5_666 ?
Ba3 S3 Ba2 101.06(4) . 1_545 ?
Ba1 S3 Ba3 171.11(5) . 6_565 ?
Ba1 S3 Ba3 94.01(5) . . ?
Ba1 S3 Ba1 85.90(5) . 5_666 ?
Ba1 S3 Ba2 92.86(4) . 1_545 ?
Ba2 S3 Ba3 90.47(4) 1_545 6_565 ?
Ba2 S3 Ba1 91.76(4) 1_545 5_666 ?
B1 S3 Ba3 86.58(18) . . ?
B1 S3 Ba3 85.64(19) . 6_565 ?
B1 S3 Ba1 89.97(19) . . ?
B1 S3 Ba1 80.59(19) . 5_666 ?
B1 S3 Ba2 171.64(19) . 1_545 ?
Ba3 S4 Ba3 92.63(4) 7_566 6_565 ?
Ba3 S4 Ba3 85.77(4) 6_565 . ?
Ba3 S4 Ba3 103.21(4) 7_566 . ?
Ba3 S4 Ba2 97.76(5) 7_566 6_575 ?
Ba2 S4 Ba3 159.03(5) 6_575 . ?
Ba2 S4 Ba3 93.60(4) 6_575 6_565 ?
B1 S4 Ba3 81.5(2) . 6_565 ?
B1 S4 Ba3 78.38(19) . . ?
B1 S4 Ba3 173.8(2) . 7_566 ?
B1 S4 Ba2 80.79(19) . 6_575 ?
S1 B1 S3 119.0(3) . . ?
S4 B1 S1 122.5(4) . . ?
S4 B1 S3 118.5(3) . . ?

loop_
_geom_bond_atom_site_label_1
_geom_bond_atom_site_label_2
_geom_bond_distance
_geom_bond_site_symmetry_2
_geom_bond_publ_flag
Ba3 Ba3 4.769(2) 6_566 ?
Ba3 Ba1 4.689(2) . ?
Ba3 Ba2 4.6674(15) 6_576 ?
Ba3 Cl1 3.1778(18) . ?
Ba3 S2 3.1890(18) 6_566 ?
Ba3 S2 3.1953(17) 4_556 ?
Ba3 S2 3.1798(17) . ?
Ba3 S3 3.2258(17) . ?
Ba3 S3 3.3247(18) 6_566 ?
Ba3 S4 3.485(2) 6_566 ?
Ba3 S4 3.523(2) . ?
Ba3 S4 3.2734(19) 7_566 ?
Ba1 Ba1 4.605(2) 5_666 ?
Ba1 Ba1 4.605(2) 5_667 ?
Ba1 Cl1 3.0949(18) . ?
Ba1 Cl1 3.0949(18) 2_656 ?
Ba1 S1 3.5221(19) . ?
Ba1 S1 3.5221(19) 2_656 ?
Ba1 S1 3.406(2) 5_666 ?
Ba1 S1 3.406(2) 6_566 ?
Ba1 S3 3.5616(18) 6_566 ?
Ba1 S3 3.1849(17) . ?
Ba1 S3 3.5616(18) 5_666 ?
Ba1 S3 3.1849(18) 2_656 ?
Ba2 Cl1 2.9966(19) 6_575 ?
Ba2 Cl1 2.9540(18) . ?
Ba2 S1 3.319(2) 5_676 ?
Ba2 S1 3.6837(19) . ?
Ba2 S1 3.2345(19) 6_576 ?
Ba2 S2 3.189(2) 7_566 ?
Ba2 S3 3.249(2) 1_565 ?
Ba2 S4 3.3704(18) 6_576 ?
S1 B1 1.810(6) . ?
S2 S2 2.107(3) 7_556 ?
S3 B1 1.847(6) . ?
S4 B1 1.803(6) . ?
